data_7131503
loop_
_publ_author_name
'Ohms, Leon'
'Eickhoff, Liesa'
'Kramer, Pascal'
'Villinger, Alexander'
'Bresien, Jonas'
'Schulz, Axel'

_publ_section_title
;
 Coinage metal complexes of multidentate Pacman phosphane ligands.
;
_journal_issue 35
_journal_name_full 'Chemical communications (Cambridge, England)'
_journal_page_first 5245
_journal_page_last 5248
_journal_paper_doi 10.1039/d3cc01174g
_journal_volume 59
_journal_year 2023
_chemical_formula_moiety 'C58 H58 N8 P2, 4(C4 H8 O)'
_chemical_formula_sum 'C74 H90 N8 O4 P2'
_chemical_formula_weight 1217.47
_space_group_crystal_system triclinic
_space_group_IT_number 2
_space_group_name_Hall '-P 1'
_space_group_name_H-M_alt 'P -1'
_atom_sites_solution_hydrogens geom
_audit_creation_method SHELXL-2014/7
_audit_update_record
;
2022-12-14 deposited with the CCDC.	2023-04-03 downloaded from the CCDC.
;
_cell_angle_alpha 75.619(2)
_cell_angle_beta 89.545(2)
_cell_angle_gamma 65.078(2)
_cell_formula_units_Z 2
_cell_length_a 14.3958(8)
_cell_length_b 14.8111(8)
_cell_length_c 18.1114(10)
_cell_measurement_reflns_used 9857
_cell_measurement_temperature 203(2)
_cell_measurement_theta_max 34.01
_cell_measurement_theta_min 2.44
_cell_volume 3371.7(3)
_computing_cell_refinement 'Bruker Apex V7.51A'
_computing_data_collection 'Bruker Apex V7.51A'
_computing_data_reduction 'Bruker SAINT'
_computing_molecular_graphics 'ORTEP-3v2.01 (Farrugia, 1997)'
_computing_publication_material 'SHELXL-2014/7 (Sheldrick, 2014)'
_computing_structure_refinement 'SHELXL-2014/7 (Sheldrick, 2014)'
_computing_structure_solution 'Bruker SHELXTL'
_diffrn_ambient_temperature 203(2)
_diffrn_detector_area_resol_mean 10.4167
_diffrn_measured_fraction_theta_full 0.997
_diffrn_measured_fraction_theta_max 0.998
_diffrn_measurement_device_type 'Bruker D8 QUEST diffractometer'
_diffrn_measurement_method 'phi and omega scans'
_diffrn_radiation_type MoK\a
_diffrn_radiation_wavelength 0.71073
_diffrn_reflns_av_R_equivalents 0.0396
_diffrn_reflns_av_unetI/netI 0.0217
_diffrn_reflns_Laue_measured_fraction_full 0.997
_diffrn_reflns_Laue_measured_fraction_max 0.998
_diffrn_reflns_limit_h_max 19
_diffrn_reflns_limit_h_min -19
_diffrn_reflns_limit_k_max 20
_diffrn_reflns_limit_k_min -20
_diffrn_reflns_limit_l_max 24
_diffrn_reflns_limit_l_min -24
_diffrn_reflns_number 182684
_diffrn_reflns_point_group_measured_fraction_full 0.997
_diffrn_reflns_point_group_measured_fraction_max 0.998
_diffrn_reflns_theta_full 25.242
_diffrn_reflns_theta_max 29.000
_diffrn_reflns_theta_min 1.569
_diffrn_source 'microfocus sealed tube'
_exptl_absorpt_coefficient_mu 0.119
_exptl_absorpt_correction_T_max 0.7468
_exptl_absorpt_correction_T_min 0.7138
_exptl_absorpt_correction_type multi-scan
_exptl_absorpt_process_details '(SADABS; Sheldrick, 2014)'
_exptl_crystal_colour colourless
_exptl_crystal_density_diffrn 1.199
_exptl_crystal_description block
_exptl_crystal_F_000 1304
_exptl_crystal_size_max 0.470
_exptl_crystal_size_mid 0.350
_exptl_crystal_size_min 0.140
_platon_squeeze_details
;
The unit cell contains eight THF molecules which have been treated 
as a diffuse contribution to the overall scattering without specific atom 
positions by SQUEEZE/PLATON. These were removed from the model, but included 
in the empirical formula.
;
_refine_diff_density_max 0.331
_refine_diff_density_min -0.244
_refine_diff_density_rms 0.040
_refine_ls_extinction_method none
_refine_ls_goodness_of_fit_ref 1.026
_refine_ls_hydrogen_treatment constr
_refine_ls_matrix_type full
_refine_ls_number_parameters 621
_refine_ls_number_reflns 17929
_refine_ls_number_restraints 0
_refine_ls_restrained_S_all 1.026
_refine_ls_R_factor_all 0.0576
_refine_ls_R_factor_gt 0.0419
_refine_ls_shift/su_max 0.001
_refine_ls_shift/su_mean 0.000
_refine_ls_structure_factor_coef Fsqd
_refine_ls_weighting_details 'w=1/[\s^2^(Fo^2^)+(0.0526P)^2^+1.1513P] where P=(Fo^2^+2Fc^2^)/3'
_refine_ls_weighting_scheme calc
_refine_ls_wR_factor_gt 0.1053
_refine_ls_wR_factor_ref 0.1173
_reflns_Friedel_coverage 0.000
_reflns_number_gt 14155
_reflns_number_total 17929
_reflns_threshold_expression 'I > 2\s(I)'
_cod_data_source_file d3cc01174g10.cif
_cod_data_source_block is_pk008
_cod_depositor_comments 'Adding full bibliography for 7131503--7131510.cif.'
_cod_database_code 7131503
_shelx_shelxl_version_number 2014/7
_shelx_space_group_comment
;
The symmetry employed for this shelxl refinement is uniquely defined
by the following loop, which should always be used as a source of
symmetry information in preference to the above space-group names.
They are only intended as comments.
;
_shelx_estimated_absorpt_t_min 0.946
_shelx_estimated_absorpt_t_max 0.983
_platon_squeeze_void_probe_radius 1.20

loop_
_space_group_symop_operation_xyz
'x, y, z'
'-x, -y, -z'

loop_
_atom_site_label
_atom_site_type_symbol
_atom_site_fract_x
_atom_site_fract_y
_atom_site_fract_z
_atom_site_U_iso_or_equiv
_atom_site_adp_type
_atom_site_occupancy
_atom_site_site_symmetry_order
_atom_site_calc_flag
_atom_site_refinement_flags_posn
_atom_site_refinement_flags_adp
_atom_site_refinement_flags_occupancy
_atom_site_disorder_assembly
_atom_site_disorder_group
P1 P 0.22847(2) 0.55586(2) 0.85296(2) 0.02342(7) Uani 1 1 d . . . . .
P2 P 0.22804(2) 0.55189(2) 0.61987(2) 0.02348(7) Uani 1 1 d . . . . .
N1 N 0.43134(8) 0.45225(8) 0.83645(6) 0.0291(2) Uani 1 1 d . . . . .
N2 N 0.29063(8) 0.62343(7) 0.88543(6) 0.02501(19) Uani 1 1 d . . . . .
N3 N 0.10738(7) 0.62877(7) 0.88361(5) 0.02336(19) Uani 1 1 d . . . . .
N4 N 0.10372(8) 0.46337(7) 0.83185(6) 0.0263(2) Uani 1 1 d . . . . .
N5 N 0.10355(8) 0.46125(7) 0.67895(6) 0.0268(2) Uani 1 1 d . . . . .
N6 N 0.10942(7) 0.62343(7) 0.55827(5) 0.02375(19) Uani 1 1 d . . . . .
N7 N 0.29201(7) 0.61870(7) 0.56060(5) 0.02413(19) Uani 1 1 d . . . . .
N8 N 0.43161(8) 0.45130(8) 0.68346(6) 0.0290(2) Uani 1 1 d . . . . .
C1 C 0.46566(9) 0.49482(10) 0.87507(7) 0.0298(2) Uani 1 1 d . . . . .
H1 H 0.5376 0.4664 0.8898 0.036 Uiso 1 1 calc R U . . .
C2 C 0.39750(10) 0.58497(10) 0.89675(7) 0.0298(2) Uani 1 1 d . . . . .
C3 C 0.42130(11) 0.65210(11) 0.92454(8) 0.0378(3) Uani 1 1 d . . . . .
H3 H 0.4885 0.6442 0.9380 0.045 Uiso 1 1 calc R U . . .
C4 C 0.32786(11) 0.73425(11) 0.92916(8) 0.0371(3) Uani 1 1 d . . . . .
H4 H 0.3204 0.7928 0.9457 0.045 Uiso 1 1 calc R U . . .
C5 C 0.24859(9) 0.71513(9) 0.90552(7) 0.0274(2) Uani 1 1 d . . . . .
C6 C 0.13440(10) 0.78224(9) 0.89472(7) 0.0284(2) Uani 1 1 d . . . . .
C7 C 0.07540(9) 0.71785(8) 0.90706(7) 0.0260(2) Uani 1 1 d . . . . .
C8 C -0.01887(10) 0.73790(10) 0.93440(8) 0.0353(3) Uani 1 1 d . . . . .
H8 H -0.0585 0.7950 0.9538 0.042 Uiso 1 1 calc R U . . .
C9 C -0.04611(10) 0.65911(10) 0.92852(8) 0.0350(3) Uani 1 1 d . . . . .
H9 H -0.1068 0.6526 0.9437 0.042 Uiso 1 1 calc R U . . .
C10 C 0.03175(9) 0.59309(9) 0.89654(7) 0.0272(2) Uani 1 1 d . . . . .
C11 C 0.03528(9) 0.50631(9) 0.87283(7) 0.0272(2) Uani 1 1 d . . . . .
H11 H -0.0142 0.4805 0.8879 0.033 Uiso 1 1 calc R U . . .
C12 C 0.10764(11) 0.84969(10) 0.80986(9) 0.0409(3) Uani 1 1 d . . . . .
H12A H 0.1501 0.8886 0.8009 0.049 Uiso 1 1 calc R U . . .
H12B H 0.1276 0.8030 0.7759 0.049 Uiso 1 1 calc R U . . .
C13 C -0.00471(14) 0.92620(13) 0.78653(11) 0.0588(5) Uani 1 1 d . . . . .
H13A H -0.0146 0.9613 0.7317 0.088 Uiso 1 1 calc R U . . .
H13B H -0.0239 0.9774 0.8160 0.088 Uiso 1 1 calc R U . . .
H13C H -0.0481 0.8893 0.7968 0.088 Uiso 1 1 calc R U . . .
C14 C 0.10668(12) 0.85184(11) 0.94982(10) 0.0433(3) Uani 1 1 d . . . . .
H14A H 0.1425 0.8971 0.9372 0.052 Uiso 1 1 calc R U . . .
H14B H 0.0317 0.8970 0.9403 0.052 Uiso 1 1 calc R U . . .
C15 C 0.13346(15) 0.79555(16) 1.03443(10) 0.0593(5) Uani 1 1 d . . . . .
H15A H 0.0982 0.7507 1.0480 0.089 Uiso 1 1 calc R U . . .
H15B H 0.1114 0.8461 1.0647 0.089 Uiso 1 1 calc R U . . .
H15C H 0.2081 0.7535 1.0454 0.089 Uiso 1 1 calc R U . . .
C16 C 0.27068(9) 0.44705(9) 0.94122(7) 0.0265(2) Uani 1 1 d . . . . .
C17 C 0.26103(11) 0.46477(11) 1.01328(7) 0.0351(3) Uani 1 1 d . . . . .
H17 H 0.2337 0.5337 1.0176 0.042 Uiso 1 1 calc R U . . .
C18 C 0.29085(12) 0.38292(13) 1.07914(9) 0.0474(4) Uani 1 1 d . . . . .
H18 H 0.2839 0.3960 1.1281 0.057 Uiso 1 1 calc R U . . .
C19 C 0.33028(12) 0.28335(13) 1.07357(10) 0.0537(4) Uani 1 1 d . . . . .
H19 H 0.3501 0.2274 1.1186 0.064 Uiso 1 1 calc R U . . .
C20 C 0.34113(13) 0.26436(11) 1.00266(11) 0.0533(4) Uani 1 1 d . . . . .
H20 H 0.3691 0.1951 0.9991 0.064 Uiso 1 1 calc R U . . .
C21 C 0.31140(10) 0.34589(10) 0.93572(9) 0.0376(3) Uani 1 1 d . . . . .
H21 H 0.3190 0.3322 0.8869 0.045 Uiso 1 1 calc R U . . .
C22 C 0.10825(9) 0.37534(8) 0.81231(7) 0.0243(2) Uani 1 1 d . . . . .
C23 C 0.11668(10) 0.28753(9) 0.86809(7) 0.0284(2) Uani 1 1 d . . . . .
H23 H 0.1169 0.2881 0.9204 0.034 Uiso 1 1 calc R U . . .
C24 C 0.12472(9) 0.19915(9) 0.84937(7) 0.0288(2) Uani 1 1 d . . . . .
C25 C 0.12285(9) 0.19880(9) 0.77240(7) 0.0287(2) Uani 1 1 d . . . . .
C26 C 0.11385(10) 0.28669(9) 0.71660(7) 0.0288(2) Uani 1 1 d . . . . .
H26 H 0.1120 0.2866 0.6642 0.035 Uiso 1 1 calc R U . . .
C27 C 0.10746(9) 0.37461(9) 0.73524(7) 0.0248(2) Uani 1 1 d . . . . .
C28 C 0.13747(13) 0.10475(10) 0.91188(9) 0.0436(3) Uani 1 1 d . . . . .
H28A H 0.0765 0.0918 0.9080 0.065 Uiso 1 1 calc R U . . .
H28B H 0.1454 0.1162 0.9620 0.065 Uiso 1 1 calc R U . . .
H28C H 0.1988 0.0448 0.9062 0.065 Uiso 1 1 calc R U . . .
C29 C 0.13201(13) 0.10455(10) 0.74938(9) 0.0436(3) Uani 1 1 d . . . . .
H29A H 0.1411 0.1140 0.6947 0.065 Uiso 1 1 calc R U . . .
H29B H 0.0693 0.0948 0.7588 0.065 Uiso 1 1 calc R U . . .
H29C H 0.1916 0.0436 0.7796 0.065 Uiso 1 1 calc R U . . .
C30 C 0.03440(9) 0.50475(9) 0.62162(7) 0.0273(2) Uani 1 1 d . . . . .
H30 H -0.0157 0.4796 0.6180 0.033 Uiso 1 1 calc R U . . .
C31 C 0.03126(9) 0.59107(9) 0.56254(7) 0.0276(2) Uani 1 1 d . . . . .
C32 C -0.04857(10) 0.66049(11) 0.50705(8) 0.0353(3) Uani 1 1 d . . . . .
H32 H -0.1111 0.6565 0.4966 0.042 Uiso 1 1 calc R U . . .
C33 C -0.02020(10) 0.73814(10) 0.46887(8) 0.0352(3) Uani 1 1 d . . . . .
H33 H -0.0609 0.7972 0.4283 0.042 Uiso 1 1 calc R U . . .
C34 C 0.07705(9) 0.71399(9) 0.50034(6) 0.0263(2) Uani 1 1 d . . . . .
C35 C 0.13814(10) 0.77593(9) 0.48074(7) 0.0283(2) Uani 1 1 d . . . . .
C36 C 0.25150(9) 0.71035(9) 0.50310(6) 0.0261(2) Uani 1 1 d . . . . .
C37 C 0.33171(11) 0.73062(10) 0.47459(8) 0.0357(3) Uani 1 1 d . . . . .
H37 H 0.3255 0.7893 0.4350 0.043 Uiso 1 1 calc R U . . .
C38 C 0.42416(10) 0.64968(11) 0.51412(8) 0.0359(3) Uani 1 1 d . . . . .
H38 H 0.4918 0.6427 0.5056 0.043 Uiso 1 1 calc R U . . .
C39 C 0.39862(9) 0.58193(9) 0.56771(7) 0.0282(2) Uani 1 1 d . . . . .
C40 C 0.46618(9) 0.49334(9) 0.62698(7) 0.0285(2) Uani 1 1 d . . . . .
H40 H 0.5384 0.4655 0.6239 0.034 Uiso 1 1 calc R U . . .
C41 C 0.11838(11) 0.82900(11) 0.39340(8) 0.0388(3) Uani 1 1 d . . . . .
H41A H 0.0439 0.8753 0.3802 0.047 Uiso 1 1 calc R U . . .
H41B H 0.1558 0.8728 0.3820 0.047 Uiso 1 1 calc R U . . .
C42 C 0.14988(14) 0.75734(14) 0.34193(8) 0.0500(4) Uani 1 1 d . . . . .
H42A H 0.1347 0.7982 0.2882 0.075 Uiso 1 1 calc R U . . .
H42B H 0.1115 0.7152 0.3510 0.075 Uiso 1 1 calc R U . . .
H42C H 0.2239 0.7121 0.3532 0.075 Uiso 1 1 calc R U . . .
C43 C 0.10008(12) 0.86294(10) 0.52210(9) 0.0416(3) Uani 1 1 d . . . . .
H43A H 0.1378 0.9059 0.5062 0.050 Uiso 1 1 calc R U . . .
H43B H 0.0261 0.9078 0.5045 0.050 Uiso 1 1 calc R U . . .
C44 C 0.11285(16) 0.82693(14) 0.60854(10) 0.0578(4) Uani 1 1 d . . . . .
H44A H 0.0730 0.7872 0.6254 0.087 Uiso 1 1 calc R U . . .
H44B H 0.0880 0.8870 0.6294 0.087 Uiso 1 1 calc R U . . .
H44C H 0.1859 0.7832 0.6270 0.087 Uiso 1 1 calc R U . . .
C45 C 0.27493(9) 0.43958(9) 0.57895(7) 0.0260(2) Uani 1 1 d . . . . .
C46 C 0.26879(10) 0.45172(10) 0.50033(7) 0.0325(3) Uani 1 1 d . . . . .
H46 H 0.2401 0.5192 0.4662 0.039 Uiso 1 1 calc R U . . .
C47 C 0.30416(12) 0.36603(12) 0.47111(9) 0.0431(3) Uani 1 1 d . . . . .
H47 H 0.2994 0.3751 0.4173 0.052 Uiso 1 1 calc R U . . .
C48 C 0.34615(12) 0.26803(12) 0.52054(11) 0.0490(4) Uani 1 1 d . . . . .
H48 H 0.3706 0.2094 0.5007 0.059 Uiso 1 1 calc R U . . .
C49 C 0.35277(13) 0.25489(11) 0.59845(11) 0.0497(4) Uani 1 1 d . . . . .
H49 H 0.3818 0.1871 0.6323 0.060 Uiso 1 1 calc R U . . .
C50 C 0.31720(11) 0.34035(10) 0.62809(8) 0.0359(3) Uani 1 1 d . . . . .
H50 H 0.3219 0.3307 0.6820 0.043 Uiso 1 1 calc R U . . .
C51 C 0.49996(9) 0.36242(9) 0.73941(7) 0.0270(2) Uani 1 1 d . . . . .
C52 C 0.56600(10) 0.27319(10) 0.72021(7) 0.0311(3) Uani 1 1 d . . . . .
H52 H 0.5675 0.2735 0.6677 0.037 Uiso 1 1 calc R U . . .
C53 C 0.63002(10) 0.18347(10) 0.77553(7) 0.0316(3) Uani 1 1 d . . . . .
C54 C 0.62852(10) 0.18346(10) 0.85282(7) 0.0316(3) Uani 1 1 d . . . . .
C55 C 0.56388(10) 0.27291(10) 0.87196(7) 0.0311(3) Uani 1 1 d . . . . .
H55 H 0.5636 0.2730 0.9244 0.037 Uiso 1 1 calc R U . . .
C56 C 0.49930(9) 0.36267(9) 0.81675(7) 0.0266(2) Uani 1 1 d . . . . .
C57 C 0.69742(13) 0.08793(11) 0.75162(9) 0.0475(4) Uani 1 1 d . . . . .
H57A H 0.6831 0.1007 0.6962 0.071 Uiso 1 1 calc R U . . .
H57B H 0.6830 0.0301 0.7790 0.071 Uiso 1 1 calc R U . . .
H57C H 0.7700 0.0709 0.7641 0.071 Uiso 1 1 calc R U . . .
C58 C 0.69403(13) 0.08738(11) 0.91506(9) 0.0467(4) Uani 1 1 d . . . . .
H58A H 0.6768 0.0310 0.9120 0.070 Uiso 1 1 calc R U . . .
H58B H 0.6808 0.1010 0.9653 0.070 Uiso 1 1 calc R U . . .
H58C H 0.7670 0.0677 0.9084 0.070 Uiso 1 1 calc R U . . .

loop_
_atom_site_aniso_label
_atom_site_aniso_U_11
_atom_site_aniso_U_22
_atom_site_aniso_U_33
_atom_site_aniso_U_23
_atom_site_aniso_U_13
_atom_site_aniso_U_12
P1 0.02637(15) 0.02146(13) 0.02320(14) -0.00723(11) 0.00345(11) -0.01042(11)
P2 0.02568(14) 0.02143(13) 0.01940(13) -0.00109(10) 0.00075(10) -0.00894(11)
N1 0.0246(5) 0.0299(5) 0.0298(5) -0.0084(4) 0.0049(4) -0.0089(4)
N2 0.0260(5) 0.0246(5) 0.0271(5) -0.0084(4) 0.0049(4) -0.0127(4)
N3 0.0243(5) 0.0205(4) 0.0262(5) -0.0074(4) 0.0027(4) -0.0100(4)
N4 0.0297(5) 0.0233(4) 0.0284(5) -0.0058(4) 0.0006(4) -0.0144(4)
N5 0.0306(5) 0.0248(5) 0.0264(5) -0.0035(4) 0.0045(4) -0.0152(4)
N6 0.0242(5) 0.0217(4) 0.0211(4) -0.0010(3) 0.0016(4) -0.0087(4)
N7 0.0249(5) 0.0227(4) 0.0219(4) -0.0012(4) -0.0001(4) -0.0102(4)
N8 0.0239(5) 0.0288(5) 0.0271(5) -0.0033(4) -0.0014(4) -0.0070(4)
C1 0.0233(6) 0.0338(6) 0.0309(6) -0.0073(5) 0.0056(5) -0.0118(5)
C2 0.0272(6) 0.0329(6) 0.0314(6) -0.0091(5) 0.0052(5) -0.0148(5)
C3 0.0317(7) 0.0438(7) 0.0470(8) -0.0173(6) 0.0060(6) -0.0220(6)
C4 0.0378(7) 0.0372(7) 0.0480(8) -0.0203(6) 0.0064(6) -0.0223(6)
C5 0.0314(6) 0.0241(5) 0.0306(6) -0.0089(4) 0.0056(5) -0.0150(5)
C6 0.0313(6) 0.0213(5) 0.0353(6) -0.0101(5) 0.0056(5) -0.0126(5)
C7 0.0282(6) 0.0212(5) 0.0291(6) -0.0088(4) 0.0038(4) -0.0102(4)
C8 0.0331(7) 0.0321(6) 0.0473(8) -0.0204(6) 0.0135(6) -0.0150(5)
C9 0.0310(6) 0.0370(7) 0.0453(7) -0.0178(6) 0.0118(6) -0.0188(5)
C10 0.0266(6) 0.0268(5) 0.0309(6) -0.0086(5) 0.0022(5) -0.0138(5)
C11 0.0275(6) 0.0254(5) 0.0314(6) -0.0069(5) 0.0002(5) -0.0144(5)
C12 0.0415(8) 0.0278(6) 0.0462(8) 0.0012(6) 0.0044(6) -0.0144(6)
C13 0.0477(9) 0.0418(8) 0.0647(11) 0.0089(8) -0.0034(8) -0.0113(7)
C14 0.0411(8) 0.0381(7) 0.0657(10) -0.0327(7) 0.0153(7) -0.0209(6)
C15 0.0586(11) 0.0874(13) 0.0569(10) -0.0474(10) 0.0192(8) -0.0397(10)
C16 0.0237(5) 0.0247(5) 0.0299(6) -0.0048(4) 0.0015(4) -0.0108(4)
C17 0.0364(7) 0.0380(7) 0.0299(6) -0.0057(5) 0.0018(5) -0.0171(6)
C18 0.0407(8) 0.0612(10) 0.0319(7) 0.0037(7) -0.0017(6) -0.0230(7)
C19 0.0392(8) 0.0473(9) 0.0516(9) 0.0189(7) -0.0050(7) -0.0148(7)
C20 0.0428(9) 0.0261(7) 0.0733(12) 0.0043(7) 0.0003(8) -0.0081(6)
C21 0.0319(7) 0.0251(6) 0.0511(8) -0.0066(5) 0.0030(6) -0.0100(5)
C22 0.0246(5) 0.0226(5) 0.0275(5) -0.0058(4) 0.0024(4) -0.0123(4)
C23 0.0336(6) 0.0242(5) 0.0263(6) -0.0044(4) 0.0037(5) -0.0130(5)
C24 0.0293(6) 0.0216(5) 0.0330(6) -0.0026(4) 0.0035(5) -0.0112(5)
C25 0.0289(6) 0.0218(5) 0.0343(6) -0.0061(5) -0.0015(5) -0.0106(5)
C26 0.0341(6) 0.0266(6) 0.0265(6) -0.0062(4) -0.0005(5) -0.0143(5)
C27 0.0253(5) 0.0235(5) 0.0266(5) -0.0035(4) 0.0023(4) -0.0134(4)
C28 0.0599(9) 0.0231(6) 0.0416(8) -0.0016(5) 0.0121(7) -0.0162(6)
C29 0.0574(9) 0.0255(6) 0.0477(8) -0.0097(6) -0.0072(7) -0.0176(6)
C30 0.0275(6) 0.0280(6) 0.0286(6) -0.0061(5) 0.0066(5) -0.0149(5)
C31 0.0266(6) 0.0291(6) 0.0256(5) -0.0038(4) 0.0037(4) -0.0127(5)
C32 0.0293(6) 0.0397(7) 0.0327(6) 0.0001(5) -0.0020(5) -0.0164(6)
C33 0.0307(6) 0.0335(6) 0.0304(6) 0.0057(5) -0.0059(5) -0.0114(5)
C34 0.0273(6) 0.0228(5) 0.0223(5) 0.0006(4) 0.0007(4) -0.0084(4)
C35 0.0306(6) 0.0223(5) 0.0261(6) 0.0009(4) 0.0006(5) -0.0100(5)
C36 0.0305(6) 0.0235(5) 0.0224(5) -0.0016(4) 0.0009(4) -0.0122(5)
C37 0.0363(7) 0.0350(7) 0.0323(6) 0.0026(5) 0.0036(5) -0.0188(6)
C38 0.0305(6) 0.0406(7) 0.0347(7) -0.0019(5) 0.0035(5) -0.0184(6)
C39 0.0273(6) 0.0302(6) 0.0262(6) -0.0047(5) -0.0003(4) -0.0131(5)
C40 0.0234(6) 0.0311(6) 0.0292(6) -0.0073(5) -0.0014(4) -0.0106(5)
C41 0.0382(7) 0.0355(7) 0.0318(7) 0.0107(5) -0.0033(5) -0.0163(6)
C42 0.0533(9) 0.0670(10) 0.0266(7) -0.0027(7) 0.0016(6) -0.0285(8)
C43 0.0434(8) 0.0273(6) 0.0519(8) -0.0128(6) 0.0070(7) -0.0122(6)
C44 0.0726(12) 0.0521(10) 0.0536(10) -0.0288(8) 0.0162(9) -0.0239(9)
C45 0.0241(5) 0.0237(5) 0.0280(6) -0.0039(4) 0.0021(4) -0.0098(4)
C46 0.0329(6) 0.0349(6) 0.0303(6) -0.0086(5) 0.0046(5) -0.0154(5)
C47 0.0405(8) 0.0529(9) 0.0460(8) -0.0260(7) 0.0121(6) -0.0228(7)
C48 0.0438(8) 0.0408(8) 0.0717(11) -0.0324(8) 0.0150(8) -0.0177(7)
C49 0.0496(9) 0.0246(6) 0.0681(11) -0.0097(7) 0.0052(8) -0.0112(6)
C50 0.0362(7) 0.0248(6) 0.0399(7) -0.0025(5) 0.0022(6) -0.0101(5)
C51 0.0203(5) 0.0292(6) 0.0265(6) -0.0033(4) 0.0006(4) -0.0085(4)
C52 0.0297(6) 0.0327(6) 0.0258(6) -0.0071(5) 0.0044(5) -0.0091(5)
C53 0.0260(6) 0.0296(6) 0.0338(6) -0.0065(5) 0.0045(5) -0.0082(5)
C54 0.0279(6) 0.0287(6) 0.0313(6) -0.0015(5) -0.0014(5) -0.0093(5)
C55 0.0299(6) 0.0337(6) 0.0252(6) -0.0047(5) -0.0002(5) -0.0113(5)
C56 0.0203(5) 0.0300(6) 0.0274(6) -0.0071(5) 0.0030(4) -0.0092(4)
C57 0.0487(9) 0.0324(7) 0.0461(8) -0.0098(6) 0.0100(7) -0.0039(6)
C58 0.0498(9) 0.0352(7) 0.0384(8) 0.0010(6) -0.0075(6) -0.0087(6)

loop_
_atom_type_symbol
_atom_type_description
_atom_type_scat_dispersion_real
_atom_type_scat_dispersion_imag
_atom_type_scat_source
C C 0.0033 0.0016 'International Tables Vol C Tables 4.2.6.8 and 6.1.1.4'
H H 0.0000 0.0000 'International Tables Vol C Tables 4.2.6.8 and 6.1.1.4'
N N 0.0061 0.0033 'International Tables Vol C Tables 4.2.6.8 and 6.1.1.4'
P P 0.1023 0.0942 'International Tables Vol C Tables 4.2.6.8 and 6.1.1.4'
O O 0.0106 0.0060 'International Tables Vol C Tables 4.2.6.8 and 6.1.1.4'

loop_
_geom_angle_atom_site_label_1
_geom_angle_atom_site_label_2
_geom_angle_atom_site_label_3
_geom_angle
_geom_angle_site_symmetry_1
_geom_angle_site_symmetry_3
_geom_angle_publ_flag
N2 P1 N3 93.38(4) . . ?
N2 P1 C16 95.27(5) . . ?
N3 P1 C16 94.58(5) . . ?
N6 P2 N7 93.18(4) . . ?
N6 P2 C45 95.54(5) . . ?
N7 P2 C45 95.94(5) . . ?
C1 N1 C56 120.23(11) . . ?
C5 N2 C2 107.72(10) . . ?
C5 N2 P1 129.83(8) . . ?
C2 N2 P1 122.43(8) . . ?
C7 N3 C10 107.70(9) . . ?
C7 N3 P1 129.59(8) . . ?
C10 N3 P1 122.28(8) . . ?
C11 N4 C22 119.74(10) . . ?
C30 N5 C27 120.18(10) . . ?
C34 N6 C31 107.66(9) . . ?
C34 N6 P2 130.00(8) . . ?
C31 N6 P2 122.33(8) . . ?
C36 N7 C39 107.76(9) . . ?
C36 N7 P2 129.94(8) . . ?
C39 N7 P2 122.29(8) . . ?
C40 N8 C51 120.01(10) . . ?
N1 C1 C2 121.02(11) . . ?
N1 C1 H1 119.5 . . ?
C2 C1 H1 119.5 . . ?
C3 C2 N2 108.60(11) . . ?
C3 C2 C1 128.65(12) . . ?
N2 C2 C1 122.54(11) . . ?
C2 C3 C4 107.19(12) . . ?
C2 C3 H3 126.4 . . ?
C4 C3 H3 126.4 . . ?
C5 C4 C3 108.01(11) . . ?
C5 C4 H4 126.0 . . ?
C3 C4 H4 126.0 . . ?
N2 C5 C4 108.48(11) . . ?
N2 C5 C6 122.12(10) . . ?
C4 C5 C6 129.19(11) . . ?
C7 C6 C5 111.00(9) . . ?
C7 C6 C14 110.66(11) . . ?
C5 C6 C14 109.89(11) . . ?
C7 C6 C12 108.49(11) . . ?
C5 C6 C12 106.51(10) . . ?
C14 C6 C12 110.19(11) . . ?
N3 C7 C8 108.50(10) . . ?
N3 C7 C6 121.84(10) . . ?
C8 C7 C6 129.39(11) . . ?
C7 C8 C9 108.04(11) . . ?
C7 C8 H8 126.0 . . ?
C9 C8 H8 126.0 . . ?
C10 C9 C8 107.09(11) . . ?
C10 C9 H9 126.5 . . ?
C8 C9 H9 126.5 . . ?
C9 C10 N3 108.67(10) . . ?
C9 C10 C11 128.15(11) . . ?
N3 C10 C11 122.97(11) . . ?
N4 C11 C10 120.98(11) . . ?
N4 C11 H11 119.5 . . ?
C10 C11 H11 119.5 . . ?
C13 C12 C6 115.61(13) . . ?
C13 C12 H12A 108.4 . . ?
C6 C12 H12A 108.4 . . ?
C13 C12 H12B 108.4 . . ?
C6 C12 H12B 108.4 . . ?
H12A C12 H12B 107.4 . . ?
C12 C13 H13A 109.5 . . ?
C12 C13 H13B 109.5 . . ?
H13A C13 H13B 109.5 . . ?
C12 C13 H13C 109.5 . . ?
H13A C13 H13C 109.5 . . ?
H13B C13 H13C 109.5 . . ?
C15 C14 C6 115.56(13) . . ?
C15 C14 H14A 108.4 . . ?
C6 C14 H14A 108.4 . . ?
C15 C14 H14B 108.4 . . ?
C6 C14 H14B 108.4 . . ?
H14A C14 H14B 107.5 . . ?
C14 C15 H15A 109.5 . . ?
C14 C15 H15B 109.5 . . ?
H15A C15 H15B 109.5 . . ?
C14 C15 H15C 109.5 . . ?
H15A C15 H15C 109.5 . . ?
H15B C15 H15C 109.5 . . ?
C17 C16 C21 119.08(12) . . ?
C17 C16 P1 121.05(9) . . ?
C21 C16 P1 119.87(10) . . ?
C18 C17 C16 120.74(13) . . ?
C18 C17 H17 119.6 . . ?
C16 C17 H17 119.6 . . ?
C19 C18 C17 120.08(15) . . ?
C19 C18 H18 120.0 . . ?
C17 C18 H18 120.0 . . ?
C18 C19 C20 119.95(14) . . ?
C18 C19 H19 120.0 . . ?
C20 C19 H19 120.0 . . ?
C19 C20 C21 120.73(15) . . ?
C19 C20 H20 119.6 . . ?
C21 C20 H20 119.6 . . ?
C16 C21 C20 119.42(15) . . ?
C16 C21 H21 120.3 . . ?
C20 C21 H21 120.3 . . ?
C23 C22 C27 119.00(10) . . ?
C23 C22 N4 121.65(10) . . ?
C27 C22 N4 119.32(10) . . ?
C24 C23 C22 121.93(11) . . ?
C24 C23 H23 119.0 . . ?
C22 C23 H23 119.0 . . ?
C23 C24 C25 119.08(11) . . ?
C23 C24 C28 120.02(12) . . ?
C25 C24 C28 120.89(11) . . ?
C26 C25 C24 119.03(11) . . ?
C26 C25 C29 119.99(12) . . ?
C24 C25 C29 120.98(11) . . ?
C27 C26 C25 122.02(11) . . ?
C27 C26 H26 119.0 . . ?
C25 C26 H26 119.0 . . ?
C26 C27 C22 118.94(10) . . ?
C26 C27 N5 121.74(11) . . ?
C22 C27 N5 119.28(10) . . ?
C24 C28 H28A 109.5 . . ?
C24 C28 H28B 109.5 . . ?
H28A C28 H28B 109.5 . . ?
C24 C28 H28C 109.5 . . ?
H28A C28 H28C 109.5 . . ?
H28B C28 H28C 109.5 . . ?
C25 C29 H29A 109.5 . . ?
C25 C29 H29B 109.5 . . ?
H29A C29 H29B 109.5 . . ?
C25 C29 H29C 109.5 . . ?
H29A C29 H29C 109.5 . . ?
H29B C29 H29C 109.5 . . ?
N5 C30 C31 120.90(11) . . ?
N5 C30 H30 119.5 . . ?
C31 C30 H30 119.5 . . ?
C32 C31 N6 108.71(10) . . ?
C32 C31 C30 128.20(12) . . ?
N6 C31 C30 122.80(11) . . ?
C31 C32 C33 107.10(11) . . ?
C31 C32 H32 126.5 . . ?
C33 C32 H32 126.5 . . ?
C34 C33 C32 108.13(11) . . ?
C34 C33 H33 125.9 . . ?
C32 C33 H33 125.9 . . ?
N6 C34 C33 108.38(10) . . ?
N6 C34 C35 123.66(10) . . ?
C33 C34 C35 127.86(11) . . ?
C36 C35 C34 112.11(9) . . ?
C36 C35 C43 109.48(11) . . ?
C34 C35 C43 109.18(11) . . ?
C36 C35 C41 109.40(10) . . ?
C34 C35 C41 109.43(10) . . ?
C43 C35 C41 107.12(10) . . ?
C37 C36 N7 108.39(11) . . ?
C37 C36 C35 127.92(11) . . ?
N7 C36 C35 123.63(10) . . ?
C36 C37 C38 108.12(11) . . ?
C36 C37 H37 125.9 . . ?
C38 C37 H37 125.9 . . ?
C39 C38 C37 107.20(12) . . ?
C39 C38 H38 126.4 . . ?
C37 C38 H38 126.4 . . ?
C38 C39 N7 108.51(11) . . ?
C38 C39 C40 127.75(12) . . ?
N7 C39 C40 123.48(11) . . ?
N8 C40 C39 121.54(11) . . ?
N8 C40 H40 119.2 . . ?
C39 C40 H40 119.2 . . ?
C42 C41 C35 115.84(11) . . ?
C42 C41 H41A 108.3 . . ?
C35 C41 H41A 108.3 . . ?
C42 C41 H41B 108.3 . . ?
C35 C41 H41B 108.3 . . ?
H41A C41 H41B 107.4 . . ?
C41 C42 H42A 109.5 . . ?
C41 C42 H42B 109.5 . . ?
H42A C42 H42B 109.5 . . ?
C41 C42 H42C 109.5 . . ?
H42A C42 H42C 109.5 . . ?
H42B C42 H42C 109.5 . . ?
C44 C43 C35 115.43(12) . . ?
C44 C43 H43A 108.4 . . ?
C35 C43 H43A 108.4 . . ?
C44 C43 H43B 108.4 . . ?
C35 C43 H43B 108.4 . . ?
H43A C43 H43B 107.5 . . ?
C43 C44 H44A 109.5 . . ?
C43 C44 H44B 109.5 . . ?
H44A C44 H44B 109.5 . . ?
C43 C44 H44C 109.5 . . ?
H44A C44 H44C 109.5 . . ?
H44B C44 H44C 109.5 . . ?
C50 C45 C46 118.93(12) . . ?
C50 C45 P2 119.21(10) . . ?
C46 C45 P2 121.86(9) . . ?
C45 C46 C47 120.69(13) . . ?
C45 C46 H46 119.7 . . ?
C47 C46 H46 119.7 . . ?
C48 C47 C46 119.76(14) . . ?
C48 C47 H47 120.1 . . ?
C46 C47 H47 120.1 . . ?
C49 C48 C47 120.16(13) . . ?
C49 C48 H48 119.9 . . ?
C47 C48 H48 119.9 . . ?
C48 C49 C50 120.38(14) . . ?
C48 C49 H49 119.8 . . ?
C50 C49 H49 119.8 . . ?
C45 C50 C49 120.09(14) . . ?
C45 C50 H50 120.0 . . ?
C49 C50 H50 120.0 . . ?
C52 C51 C56 118.94(11) . . ?
C52 C51 N8 121.78(11) . . ?
C56 C51 N8 119.24(11) . . ?
C51 C52 C53 122.09(11) . . ?
C51 C52 H52 119.0 . . ?
C53 C52 H52 119.0 . . ?
C52 C53 C54 118.92(11) . . ?
C52 C53 C57 119.79(12) . . ?
C54 C53 C57 121.27(12) . . ?
C55 C54 C53 119.06(11) . . ?
C55 C54 C58 119.97(12) . . ?
C53 C54 C58 120.96(12) . . ?
C54 C55 C56 122.16(11) . . ?
C54 C55 H55 118.9 . . ?
C56 C55 H55 118.9 . . ?
C55 C56 C51 118.82(11) . . ?
C55 C56 N1 122.08(11) . . ?
C51 C56 N1 119.06(10) . . ?
C53 C57 H57A 109.5 . . ?
C53 C57 H57B 109.5 . . ?
H57A C57 H57B 109.5 . . ?
C53 C57 H57C 109.5 . . ?
H57A C57 H57C 109.5 . . ?
H57B C57 H57C 109.5 . . ?
C54 C58 H58A 109.5 . . ?
C54 C58 H58B 109.5 . . ?
H58A C58 H58B 109.5 . . ?
C54 C58 H58C 109.5 . . ?
H58A C58 H58C 109.5 . . ?
H58B C58 H58C 109.5 . . ?

loop_
_geom_bond_atom_site_label_1
_geom_bond_atom_site_label_2
_geom_bond_distance
_geom_bond_site_symmetry_2
_geom_bond_publ_flag
P1 N2 1.7899(10) . ?
P1 N3 1.7913(10) . ?
P1 C16 1.8525(12) . ?
P2 N6 1.7894(10) . ?
P2 N7 1.7901(10) . ?
P2 C45 1.8521(12) . ?
N1 C1 1.2720(16) . ?
N1 C56 1.4072(15) . ?
N2 C5 1.3756(14) . ?
N2 C2 1.3936(16) . ?
N3 C7 1.3772(14) . ?
N3 C10 1.3925(15) . ?
N4 C11 1.2731(16) . ?
N4 C22 1.4096(14) . ?
N5 C30 1.2758(16) . ?
N5 C27 1.4069(14) . ?
N6 C34 1.3780(14) . ?
N6 C31 1.3915(15) . ?
N7 C36 1.3811(14) . ?
N7 C39 1.3901(15) . ?
N8 C40 1.2723(16) . ?
N8 C51 1.4104(15) . ?
C1 C2 1.4317(17) . ?
C1 H1 0.9500 . ?
C2 C3 1.3776(18) . ?
C3 C4 1.402(2) . ?
C3 H3 0.9500 . ?
C4 C5 1.3806(17) . ?
C4 H4 0.9500 . ?
C5 C6 1.5033(17) . ?
C6 C7 1.5015(16) . ?
C6 C14 1.5413(17) . ?
C6 C12 1.5592(19) . ?
C7 C8 1.3777(17) . ?
C8 C9 1.4052(18) . ?
C8 H8 0.9500 . ?
C9 C10 1.3767(17) . ?
C9 H9 0.9500 . ?
C10 C11 1.4345(16) . ?
C11 H11 0.9500 . ?
C12 C13 1.519(2) . ?
C12 H12A 0.9900 . ?
C12 H12B 0.9900 . ?
C13 H13A 0.9800 . ?
C13 H13B 0.9800 . ?
C13 H13C 0.9800 . ?
C14 C15 1.515(3) . ?
C14 H14A 0.9900 . ?
C14 H14B 0.9900 . ?
C15 H15A 0.9800 . ?
C15 H15B 0.9800 . ?
C15 H15C 0.9800 . ?
C16 C17 1.3887(18) . ?
C16 C21 1.3898(17) . ?
C17 C18 1.3885(19) . ?
C17 H17 0.9500 . ?
C18 C19 1.369(3) . ?
C18 H18 0.9500 . ?
C19 C20 1.376(3) . ?
C19 H19 0.9500 . ?
C20 C21 1.399(2) . ?
C20 H20 0.9500 . ?
C21 H21 0.9500 . ?
C22 C23 1.3939(16) . ?
C22 C27 1.3987(16) . ?
C23 C24 1.3906(16) . ?
C23 H23 0.9500 . ?
C24 C25 1.3960(18) . ?
C24 C28 1.5070(17) . ?
C25 C26 1.3926(16) . ?
C25 C29 1.5075(17) . ?
C26 C27 1.3911(16) . ?
C26 H26 0.9500 . ?
C28 H28A 0.9800 . ?
C28 H28B 0.9800 . ?
C28 H28C 0.9800 . ?
C29 H29A 0.9800 . ?
C29 H29B 0.9800 . ?
C29 H29C 0.9800 . ?
C30 C31 1.4331(16) . ?
C30 H30 0.9500 . ?
C31 C32 1.3774(17) . ?
C32 C33 1.4014(18) . ?
C32 H32 0.9500 . ?
C33 C34 1.3792(18) . ?
C33 H33 0.9500 . ?
C34 C35 1.5015(17) . ?
C35 C36 1.5000(17) . ?
C35 C43 1.5494(18) . ?
C35 C41 1.5498(17) . ?
C36 C37 1.3768(17) . ?
C37 C38 1.4019(19) . ?
C37 H37 0.9500 . ?
C38 C39 1.3805(17) . ?
C38 H38 0.9500 . ?
C39 C40 1.4356(16) . ?
C40 H40 0.9500 . ?
C41 C42 1.510(2) . ?
C41 H41A 0.9900 . ?
C41 H41B 0.9900 . ?
C42 H42A 0.9800 . ?
C42 H42B 0.9800 . ?
C42 H42C 0.9800 . ?
C43 C44 1.509(2) . ?
C43 H43A 0.9900 . ?
C43 H43B 0.9900 . ?
C44 H44A 0.9800 . ?
C44 H44B 0.9800 . ?
C44 H44C 0.9800 . ?
C45 C50 1.3884(16) . ?
C45 C46 1.3889(17) . ?
C46 C47 1.3910(19) . ?
C46 H46 0.9500 . ?
C47 C48 1.377(2) . ?
C47 H47 0.9500 . ?
C48 C49 1.374(2) . ?
C48 H48 0.9500 . ?
C49 C50 1.393(2) . ?
C49 H49 0.9500 . ?
C50 H50 0.9500 . ?
C51 C52 1.3913(17) . ?
C51 C56 1.4017(16) . ?
C52 C53 1.3929(17) . ?
C52 H52 0.9500 . ?
C53 C54 1.3999(18) . ?
C53 C57 1.5073(18) . ?
C54 C55 1.3875(18) . ?
C54 C58 1.5080(18) . ?
C55 C56 1.3944(17) . ?
C55 H55 0.9500 . ?
C57 H57A 0.9800 . ?
C57 H57B 0.9800 . ?
C57 H57C 0.9800 . ?
C58 H58A 0.9800 . ?
C58 H58B 0.9800 . ?
C58 H58C 0.9800 . ?

loop_
_geom_torsion_atom_site_label_1
_geom_torsion_atom_site_label_2
_geom_torsion_atom_site_label_3
_geom_torsion_atom_site_label_4
_geom_torsion
_geom_torsion_site_symmetry_1
_geom_torsion_site_symmetry_2
_geom_torsion_site_symmetry_3
_geom_torsion_site_symmetry_4
_geom_torsion_publ_flag
N3 P1 N2 C5 -15.46(11) . . . . ?
C16 P1 N2 C5 -110.38(11) . . . . ?
N3 P1 N2 C2 162.45(9) . . . . ?
C16 P1 N2 C2 67.53(10) . . . . ?
N2 P1 N3 C7 12.17(11) . . . . ?
C16 P1 N3 C7 107.73(11) . . . . ?
N2 P1 N3 C10 -159.30(9) . . . . ?
C16 P1 N3 C10 -63.73(10) . . . . ?
N7 P2 N6 C34 -15.36(11) . . . . ?
C45 P2 N6 C34 -111.65(11) . . . . ?
N7 P2 N6 C31 163.79(9) . . . . ?
C45 P2 N6 C31 67.51(10) . . . . ?
N6 P2 N7 C36 16.28(11) . . . . ?
C45 P2 N7 C36 112.19(11) . . . . ?
N6 P2 N7 C39 -164.31(9) . . . . ?
C45 P2 N7 C39 -68.40(10) . . . . ?
C56 N1 C1 C2 -178.94(11) . . . . ?
C5 N2 C2 C3 0.67(14) . . . . ?
P1 N2 C2 C3 -177.65(9) . . . . ?
C5 N2 C2 C1 -174.35(11) . . . . ?
P1 N2 C2 C1 7.33(16) . . . . ?
N1 C1 C2 C3 -165.95(14) . . . . ?
N1 C1 C2 N2 8.01(19) . . . . ?
N2 C2 C3 C4 -1.08(16) . . . . ?
C1 C2 C3 C4 173.55(13) . . . . ?
C2 C3 C4 C5 1.08(16) . . . . ?
C2 N2 C5 C4 0.01(14) . . . . ?
P1 N2 C5 C4 178.16(9) . . . . ?
C2 N2 C5 C6 175.20(11) . . . . ?
P1 N2 C5 C6 -6.64(17) . . . . ?
C3 C4 C5 N2 -0.68(16) . . . . ?
C3 C4 C5 C6 -175.42(13) . . . . ?
N2 C5 C6 C7 34.19(16) . . . . ?
C4 C5 C6 C7 -151.69(13) . . . . ?
N2 C5 C6 C14 156.93(11) . . . . ?
C4 C5 C6 C14 -28.96(19) . . . . ?
N2 C5 C6 C12 -83.72(13) . . . . ?
C4 C5 C6 C12 90.39(16) . . . . ?
C10 N3 C7 C8 0.05(14) . . . . ?
P1 N3 C7 C8 -172.38(9) . . . . ?
C10 N3 C7 C6 -174.40(11) . . . . ?
P1 N3 C7 C6 13.17(17) . . . . ?
C5 C6 C7 N3 -37.31(16) . . . . ?
C14 C6 C7 N3 -159.61(11) . . . . ?
C12 C6 C7 N3 79.39(14) . . . . ?
C5 C6 C7 C8 149.50(13) . . . . ?
C14 C6 C7 C8 27.21(19) . . . . ?
C12 C6 C7 C8 -93.79(16) . . . . ?
N3 C7 C8 C9 0.50(15) . . . . ?
C6 C7 C8 C9 174.40(13) . . . . ?
C7 C8 C9 C10 -0.86(16) . . . . ?
C8 C9 C10 N3 0.90(15) . . . . ?
C8 C9 C10 C11 -173.95(13) . . . . ?
C7 N3 C10 C9 -0.60(14) . . . . ?
P1 N3 C10 C9 172.51(9) . . . . ?
C7 N3 C10 C11 174.57(11) . . . . ?
P1 N3 C10 C11 -12.32(16) . . . . ?
C22 N4 C11 C10 177.13(11) . . . . ?
C9 C10 C11 N4 167.35(13) . . . . ?
N3 C10 C11 N4 -6.82(18) . . . . ?
C7 C6 C12 C13 61.91(16) . . . . ?
C5 C6 C12 C13 -178.53(13) . . . . ?
C14 C6 C12 C13 -59.38(17) . . . . ?
C7 C6 C14 C15 62.70(16) . . . . ?
C5 C6 C14 C15 -60.24(16) . . . . ?
C12 C6 C14 C15 -177.31(13) . . . . ?
N2 P1 C16 C17 47.39(11) . . . . ?
N3 P1 C16 C17 -46.44(11) . . . . ?
N2 P1 C16 C21 -133.52(10) . . . . ?
N3 P1 C16 C21 132.65(10) . . . . ?
C21 C16 C17 C18 -0.4(2) . . . . ?
P1 C16 C17 C18 178.65(11) . . . . ?
C16 C17 C18 C19 0.0(2) . . . . ?
C17 C18 C19 C20 0.5(2) . . . . ?
C18 C19 C20 C21 -0.6(3) . . . . ?
C17 C16 C21 C20 0.4(2) . . . . ?
P1 C16 C21 C20 -178.73(11) . . . . ?
C19 C20 C21 C16 0.1(2) . . . . ?
C11 N4 C22 C23 -55.11(16) . . . . ?
C11 N4 C22 C27 126.89(12) . . . . ?
C27 C22 C23 C24 0.25(18) . . . . ?
N4 C22 C23 C24 -177.76(11) . . . . ?
C22 C23 C24 C25 -0.92(19) . . . . ?
C22 C23 C24 C28 177.83(12) . . . . ?
C23 C24 C25 C26 0.54(18) . . . . ?
C28 C24 C25 C26 -178.20(12) . . . . ?
C23 C24 C25 C29 179.61(13) . . . . ?
C28 C24 C25 C29 0.9(2) . . . . ?
C24 C25 C26 C27 0.50(19) . . . . ?
C29 C25 C26 C27 -178.57(12) . . . . ?
C25 C26 C27 C22 -1.17(18) . . . . ?
C25 C26 C27 N5 176.79(11) . . . . ?
C23 C22 C27 C26 0.78(17) . . . . ?
N4 C22 C27 C26 178.84(11) . . . . ?
C23 C22 C27 N5 -177.22(11) . . . . ?
N4 C22 C27 N5 0.83(17) . . . . ?
C30 N5 C27 C26 55.21(16) . . . . ?
C30 N5 C27 C22 -126.85(12) . . . . ?
C27 N5 C30 C31 -178.04(11) . . . . ?
C34 N6 C31 C32 0.66(14) . . . . ?
P2 N6 C31 C32 -178.66(9) . . . . ?
C34 N6 C31 C30 -173.62(11) . . . . ?
P2 N6 C31 C30 7.06(16) . . . . ?
N5 C30 C31 C32 -164.17(13) . . . . ?
N5 C30 C31 N6 8.94(18) . . . . ?
N6 C31 C32 C33 -1.18(15) . . . . ?
C30 C31 C32 C33 172.70(13) . . . . ?
C31 C32 C33 C34 1.26(16) . . . . ?
C31 N6 C34 C33 0.13(14) . . . . ?
P2 N6 C34 C33 179.38(9) . . . . ?
C31 N6 C34 C35 176.71(11) . . . . ?
P2 N6 C34 C35 -4.04(17) . . . . ?
C32 C33 C34 N6 -0.86(15) . . . . ?
C32 C33 C34 C35 -177.26(12) . . . . ?
N6 C34 C35 C36 25.95(16) . . . . ?
C33 C34 C35 C36 -158.17(13) . . . . ?
N6 C34 C35 C43 -95.54(13) . . . . ?
C33 C34 C35 C43 80.35(16) . . . . ?
N6 C34 C35 C41 147.51(11) . . . . ?
C33 C34 C35 C41 -36.60(18) . . . . ?
C39 N7 C36 C37 0.03(13) . . . . ?
P2 N7 C36 C37 179.50(9) . . . . ?
C39 N7 C36 C35 -177.29(11) . . . . ?
P2 N7 C36 C35 2.18(17) . . . . ?
C34 C35 C36 C37 158.18(13) . . . . ?
C43 C35 C36 C37 -80.50(16) . . . . ?
C41 C35 C36 C37 36.61(18) . . . . ?
C34 C35 C36 N7 -25.03(16) . . . . ?
C43 C35 C36 N7 96.28(13) . . . . ?
C41 C35 C36 N7 -146.61(11) . . . . ?
N7 C36 C37 C38 0.79(15) . . . . ?
C35 C36 C37 C38 177.97(12) . . . . ?
C36 C37 C38 C39 -1.32(16) . . . . ?
C37 C38 C39 N7 1.34(15) . . . . ?
C37 C38 C39 C40 -172.85(13) . . . . ?
C36 N7 C39 C38 -0.86(14) . . . . ?
P2 N7 C39 C38 179.62(9) . . . . ?
C36 N7 C39 C40 173.63(11) . . . . ?
P2 N7 C39 C40 -5.89(16) . . . . ?
C51 N8 C40 C39 178.04(11) . . . . ?
C38 C39 C40 N8 163.26(13) . . . . ?
N7 C39 C40 N8 -10.12(19) . . . . ?
C36 C35 C41 C42 61.64(15) . . . . ?
C34 C35 C41 C42 -61.54(15) . . . . ?
C43 C35 C41 C42 -179.77(13) . . . . ?
C36 C35 C43 C44 -61.35(16) . . . . ?
C34 C35 C43 C44 61.72(16) . . . . ?
C41 C35 C43 C44 -179.88(14) . . . . ?
N6 P2 C45 C50 -134.74(10) . . . . ?
N7 P2 C45 C50 131.47(10) . . . . ?
N6 P2 C45 C46 45.09(11) . . . . ?
N7 P2 C45 C46 -48.70(11) . . . . ?
C50 C45 C46 C47 0.13(19) . . . . ?
P2 C45 C46 C47 -179.71(10) . . . . ?
C45 C46 C47 C48 -0.3(2) . . . . ?
C46 C47 C48 C49 0.2(2) . . . . ?
C47 C48 C49 C50 0.0(3) . . . . ?
C46 C45 C50 C49 0.1(2) . . . . ?
P2 C45 C50 C49 179.92(11) . . . . ?
C48 C49 C50 C45 -0.1(2) . . . . ?
C40 N8 C51 C52 -56.59(17) . . . . ?
C40 N8 C51 C56 125.38(13) . . . . ?
C56 C51 C52 C53 1.28(19) . . . . ?
N8 C51 C52 C53 -176.76(12) . . . . ?
C51 C52 C53 C54 -0.6(2) . . . . ?
C51 C52 C53 C57 177.94(13) . . . . ?
C52 C53 C54 C55 -0.41(19) . . . . ?
C57 C53 C54 C55 -178.95(13) . . . . ?
C52 C53 C54 C58 178.18(13) . . . . ?
C57 C53 C54 C58 -0.4(2) . . . . ?
C53 C54 C55 C56 0.8(2) . . . . ?
C58 C54 C55 C56 -177.83(13) . . . . ?
C54 C55 C56 C51 -0.11(19) . . . . ?
C54 C55 C56 N1 177.88(12) . . . . ?
C52 C51 C56 C55 -0.90(18) . . . . ?
N8 C51 C56 C55 177.19(11) . . . . ?
C52 C51 C56 N1 -178.95(11) . . . . ?
N8 C51 C56 N1 -0.86(17) . . . . ?
C1 N1 C56 C55 57.39(17) . . . . ?
C1 N1 C56 C51 -124.62(13) . . . . ?

loop_
_platon_squeeze_void_nr
_platon_squeeze_void_average_x
_platon_squeeze_void_average_y
_platon_squeeze_void_average_z
_platon_squeeze_void_volume
_platon_squeeze_void_count_electrons
_platon_squeeze_void_content
1 0.500 0.000 0.473 1144 316 ' '
